data_7006861
loop_
_publ_author_name
'Ionkin, Alex S.'
'Marshall, William J.'
'Roe, D. Christopher'
'Wang, Ying'

_publ_section_title
;
 Synthesis, structural characterization and the first
 electroluminescent properties of tris- and bis-cycloiridiated
 complexes of sterically hindered electron-poor
 2-(3,5-bis(trifluoromethyl)phenyl)-4-trifluoromethylpyridine.
;
_journal_issue 20
_journal_name_full 'Dalton transactions (Cambridge, England : 2003)'
_journal_page_first 2468
_journal_page_last 2478
_journal_paper_doi 10.1039/b514797b
_journal_year 2006
_chemical_formula_sum 'C34 H30 F18 Ir N2 O12 P3'
_chemical_formula_weight 1285.71
_chemical_name_systematic
;
?
;
_space_group_IT_number 2
_symmetry_cell_setting triclinic
_symmetry_space_group_name_Hall '-P 1'
_symmetry_space_group_name_H-M 'P -1'
_atom_sites_solution_hydrogens geom
_atom_sites_solution_primary direct
_atom_sites_solution_secondary difmap
_audit_creation_method SHELXL-97
_cell_angle_alpha 64.147(8)
_cell_angle_beta 85.432(9)
_cell_angle_gamma 85.384(9)
_cell_formula_units_Z 2
_cell_length_a 10.923(6)
_cell_length_b 14.898(8)
_cell_length_c 15.863(8)
_cell_measurement_temperature 293(2)
_cell_volume 2313(2)
_computing_cell_refinement 'Bruker XSCANS'
_computing_data_collection 'Bruker XSCANS'
_computing_data_reduction 'Bruker SHELXTL'
_computing_molecular_graphics 'Bruker SHELXTL'
_computing_publication_material 'Bruker SHELXTL'
_computing_structure_refinement 'SHELXL-97 (Sheldrick, 1997)'
_computing_structure_solution 'SHELXS-97 (Sheldrick, 1990)'
_diffrn_ambient_temperature 293(2)
_diffrn_measured_fraction_theta_full 0.935
_diffrn_measured_fraction_theta_max 0.935
_diffrn_measurement_device_type 'Bruker P4'
_diffrn_measurement_method '\w scans'
_diffrn_radiation_monochromator graphite
_diffrn_radiation_source 'fine-focus sealed tube'
_diffrn_radiation_type MoK\a
_diffrn_radiation_wavelength 0.71073
_diffrn_reflns_av_R_equivalents 0.0809
_diffrn_reflns_av_sigmaI/netI 0.1259
_diffrn_reflns_limit_h_max 14
_diffrn_reflns_limit_h_min -14
_diffrn_reflns_limit_k_max 19
_diffrn_reflns_limit_k_min -19
_diffrn_reflns_limit_l_max 21
_diffrn_reflns_limit_l_min -20
_diffrn_reflns_number 28327
_diffrn_reflns_theta_full 28.39
_diffrn_reflns_theta_max 28.39
_diffrn_reflns_theta_min 1.52
_exptl_absorpt_coefficient_mu 3.122
_exptl_absorpt_correction_type none
_exptl_crystal_colour yellow
_exptl_crystal_density_diffrn 1.846
_exptl_crystal_density_meas multirun
_exptl_crystal_density_method 'not measured'
_exptl_crystal_description plate
_exptl_crystal_F_000 1256
_exptl_crystal_size_max .14
_exptl_crystal_size_mid .06
_exptl_crystal_size_min .01
_refine_diff_density_max 2.995
_refine_diff_density_min -1.587
_refine_diff_density_rms 0.197
_refine_ls_extinction_method none
_refine_ls_goodness_of_fit_ref 1.021
_refine_ls_hydrogen_treatment mixed
_refine_ls_matrix_type full
_refine_ls_number_parameters 666
_refine_ls_number_reflns 10851
_refine_ls_number_restraints 0
_refine_ls_restrained_S_all 1.021
_refine_ls_R_factor_all 0.1180
_refine_ls_R_factor_gt 0.0580
_refine_ls_shift/su_max 0.242
_refine_ls_shift/su_mean 0.009
_refine_ls_structure_factor_coef Fsqd
_refine_ls_weighting_details 'calc w=1/[\s^2^(Fo^2^)+(0.0812P)^2^+0.0000P] where P=(Fo^2^+2Fc^2^)/3'
_refine_ls_weighting_scheme calc
_refine_ls_wR_factor_gt 0.1288
_refine_ls_wR_factor_ref 0.1609
_reflns_number_gt 7065
_reflns_number_total 10851
_reflns_threshold_expression >2sigma(I)
_cod_data_source_file b514797b.txt
_cod_data_source_block 03125
_cod_depositor_comments
;
The following automatic conversions were performed:
'_symmetry_cell_setting' value 'Triclinic' changed to 'triclinic'
according to '/home/saulius/struct/CIF-dictionaries/cif_core.dic'
dictionary named 'cif_core.dic' version 2.4.1 from 2010-06-29.

Automatic conversion script
Id: cif_fix_enum 1527 2010-12-29 10:47:43Z saulius 
;
_cod_original_sg_symbol_H-M P-1
_cod_database_code 7006861

loop_
_symmetry_equiv_pos_as_xyz
'x, y, z'
'-x, -y, -z'

loop_
_atom_site_label
_atom_site_type_symbol
_atom_site_fract_x
_atom_site_fract_y
_atom_site_fract_z
_atom_site_U_iso_or_equiv
_atom_site_adp_type
_atom_site_occupancy
_atom_site_symmetry_multiplicity
_atom_site_calc_flag
_atom_site_refinement_flags
_atom_site_disorder_assembly
_atom_site_disorder_group
Ir1_1 Ir 0.89188(3) 0.10779(2) 0.09475(2) 0.02575(11) Uani 1 1 d . . .
P1_1 P 0.83607(18) 0.02289(15) -0.06683(15) 0.0278(4) Uani 1 1 d . . .
F1_1 F 0.8510(7) 0.4765(4) -0.3448(4) 0.0722(19) Uani 1 1 d . . .
F2_1 F 0.9881(6) 0.5434(4) -0.3068(4) 0.0716(19) Uani 1 1 d . . .
F3_1 F 0.7996(6) 0.5691(4) -0.2751(4) 0.0641(18) Uani 1 1 d . . .
F4_1 F 0.3001(6) 0.3153(6) 0.0855(10) 0.150(5) Uani 1 1 d . . .
F5_1 F 0.3935(6) 0.4423(5) 0.0381(7) 0.117(4) Uani 1 1 d . . .
F6_1 F 0.3625(11) 0.3572(10) 0.1779(8) 0.188(6) Uani 1 1 d . . .
F7_1 F 0.5575(6) 0.0542(6) 0.3422(4) 0.095(3) Uani 1 1 d . . .
F8_1 F 0.7527(6) 0.0414(5) 0.3206(4) 0.076(2) Uani 1 1 d . . .
F9_1 F 0.6330(6) -0.0286(4) 0.2668(5) 0.078(2) Uani 1 1 d . . .
F10_1 F 0.9448(8) -0.3879(5) 0.4066(5) 0.103(3) Uani 1 1 d . . .
F11_1 F 0.7853(7) -0.3430(5) 0.4639(5) 0.091(2) Uani 1 1 d . . .
F12_1 F 0.9582(8) -0.3225(5) 0.5006(5) 0.108(3) Uani 1 1 d . . .
F13_1 F 1.3167(15) 0.101(4) 0.391(2) 0.131(19) Uani 0.57(5) 1 d P . .
F14_1 F 1.168(3) 0.048(2) 0.4945(10) 0.092(11) Uani 0.57(5) 1 d P . .
F15_1 F 1.192(4) 0.2000(16) 0.4205(19) 0.101(10) Uani 0.57(5) 1 d P . .
F13'_1 F 1.156(3) 0.120(5) 0.474(2) 0.111(19) Uani 0.43(5) 1 d P . .
F14'_1 F 1.284(5) 0.186(2) 0.380(2) 0.111(19) Uani 0.43(5) 1 d P . .
F15'_1 F 1.281(4) 0.034(2) 0.441(3) 0.096(17) Uani 0.43(5) 1 d P . .
F16_1 F 1.0303(6) 0.3910(4) 0.1442(4) 0.0582(16) Uani 1 1 d . . .
F17_1 F 0.8765(5) 0.3415(3) 0.1041(4) 0.0450(13) Uani 1 1 d . . .
F18_1 F 1.0533(5) 0.3416(4) 0.0359(3) 0.0487(13) Uani 1 1 d . . .
O1_1 O 0.8030(5) 0.0619(4) 0.0042(3) 0.0289(12) Uani 1 1 d . . .
O2_1 O 0.9346(5) -0.0567(4) -0.0471(4) 0.0295(12) Uani 1 1 d . . .
O3_1 O 0.8695(6) 0.1094(4) -0.1658(4) 0.0409(15) Uani 1 1 d . . .
O4_1 O 0.7106(5) -0.0154(5) -0.0772(5) 0.0437(15) Uani 1 1 d . . .
N1_1 N 0.9016(6) 0.2401(5) -0.0221(4) 0.0264(14) Uani 1 1 d . . .
N17_1 N 0.8855(6) -0.0307(5) 0.2024(4) 0.0275(14) Uani 1 1 d . . .
C1_1 C 0.7835(10) 0.1907(8) -0.2111(7) 0.057(3) Uani 1 1 d . . .
H1A_1 H 0.8214 0.2388 -0.2679 0.086 Uiso 1 1 calc R . .
H1B_1 H 0.7581 0.2216 -0.1702 0.086 Uiso 1 1 calc R . .
H1C_1 H 0.7131 0.1664 -0.2257 0.086 Uiso 1 1 calc R . .
C2_1 C 0.7040(10) -0.0572(10) -0.1439(9) 0.076(4) Uani 1 1 d . . .
H2B_1 H 0.6198 -0.0678 -0.1487 0.114 Uiso 1 1 calc R . .
H2C_1 H 0.7510 -0.1197 -0.1229 0.114 Uiso 1 1 calc R . .
H2D_1 H 0.7368 -0.0117 -0.2042 0.114 Uiso 1 1 calc R . .
C3_1 C 0.9975(8) 0.2645(6) -0.0838(6) 0.0331(19) Uani 1 1 d . . .
H3A_1 H 1.0682 0.2225 -0.0702 0.040 Uiso 1 1 calc R . .
C4_1 C 0.9957(8) 0.3492(6) -0.1665(6) 0.037(2) Uani 1 1 d . . .
H4A_1 H 1.0643 0.3662 -0.2079 0.044 Uiso 1 1 calc R . .
C5_1 C 0.8871(8) 0.4094(6) -0.1867(6) 0.0328(19) Uani 1 1 d . . .
C6_1 C 0.7891(8) 0.3845(6) -0.1234(6) 0.0337(19) Uani 1 1 d . . .
H6A_1 H 0.7173 0.4252 -0.1358 0.040 Uiso 1 1 calc R . .
C7_1 C 0.7973(7) 0.2978(5) -0.0400(5) 0.0272(17) Uani 1 1 d . . .
C8_1 C 0.7026(7) 0.2642(6) 0.0340(6) 0.0271(17) Uani 1 1 d . . .
C9_1 C 0.5944(7) 0.3217(6) 0.0286(6) 0.0309(18) Uani 1 1 d . . .
H9A_1 H 0.5789 0.3797 -0.0256 0.037 Uiso 1 1 calc R . .
C10_1 C 0.5103(8) 0.2925(6) 0.1039(7) 0.040(2) Uani 1 1 d . . .
C11_1 C 0.5357(8) 0.2057(7) 0.1827(7) 0.044(2) Uani 1 1 d . . .
H11A_1 H 0.4792 0.1870 0.2337 0.053 Uiso 1 1 calc R . .
C12_1 C 0.6380(8) 0.1465(6) 0.1899(6) 0.038(2) Uani 1 1 d . . .
C13_1 C 0.7298(7) 0.1730(6) 0.1152(6) 0.0294(18) Uani 1 1 d . . .
C14_1 C 0.8798(9) 0.4994(7) -0.2781(6) 0.044(2) Uani 1 1 d . . .
C15_1 C 0.3944(10) 0.3518(8) 0.1008(9) 0.062(3) Uani 1 1 d . . .
C16_1 C 0.6461(10) 0.0541(9) 0.2800(8) 0.063(3) Uani 1 1 d . . .
C18_1 C 0.8281(8) -0.1064(6) 0.1995(6) 0.0348(19) Uani 1 1 d . . .
H18A_1 H 0.7842 -0.0939 0.1473 0.042 Uiso 1 1 calc R . .
C19_1 C 0.8326(8) -0.1999(6) 0.2702(6) 0.037(2) Uani 1 1 d . . .
H19A_1 H 0.7932 -0.2513 0.2670 0.044 Uiso 1 1 calc R . .
C20_1 C 0.8975(8) -0.2161(6) 0.3469(6) 0.039(2) Uani 1 1 d . . .
C21_1 C 0.9611(8) -0.1413(6) 0.3496(6) 0.037(2) Uani 1 1 d . . .
H21A_1 H 1.0079 -0.1529 0.4002 0.044 Uiso 1 1 calc R . .
C22_1 C 0.9527(7) -0.0485(6) 0.2746(6) 0.0315(18) Uani 1 1 d . . .
C23_1 C 1.0088(8) 0.0409(6) 0.2676(6) 0.0319(19) Uani 1 1 d . . .
C24_1 C 1.0821(8) 0.0343(7) 0.3385(6) 0.039(2) Uani 1 1 d . . .
H24A_1 H 1.0998 -0.0273 0.3881 0.047 Uiso 1 1 calc R . .
C25_1 C 1.1282(8) 0.1201(7) 0.3343(6) 0.040(2) Uani 1 1 d . . .
C26_1 C 1.0966(8) 0.2103(7) 0.2620(6) 0.038(2) Uani 1 1 d . . .
H26A_1 H 1.1250 0.2682 0.2605 0.045 Uiso 1 1 calc R . .
C27_1 C 1.0238(8) 0.2179(6) 0.1912(6) 0.0348(19) Uani 1 1 d . . .
C28_1 C 0.9803(7) 0.1318(6) 0.1891(5) 0.0275(17) Uani 1 1 d . . .
C29_1 C 0.9002(11) -0.3183(8) 0.4287(7) 0.055(3) Uani 1 1 d . . .
C30_1 C 1.2067(11) 0.1142(9) 0.4090(7) 0.053(3) Uani 1 1 d . . .
C31_1 C 0.9948(9) 0.3209(7) 0.1198(7) 0.043(2) Uani 1 1 d . . .
P32_2 P 0.5871(3) 0.6329(3) 0.2015(3) 0.0825(11) Uani 1 1 d . . .
O33_2 O 0.497(2) 0.5706(14) 0.3126(15) 0.288(12) Uani 1 1 d . . .
H33_2 H 0.4514 0.6119 0.3219 0.431 Uiso 1 1 calc R . .
O34_2 O 0.7016(11) 0.6542(10) 0.2184(14) 0.194(8) Uani 1 1 d . . .
O35_2 O 0.5910(9) 0.5646(7) 0.1527(8) 0.110(4) Uani 1 1 d . . .
O37_2 O 0.4956(7) 0.7212(7) 0.1442(7) 0.086(3) Uani 1 1 d . . .
C36_2 C 0.6832(18) 0.4849(12) 0.1749(14) 0.144(8) Uani 1 1 d . . .
H36A_2 H 0.6809 0.4550 0.1324 0.216 Uiso 1 1 calc R . .
H36B_2 H 0.6679 0.4355 0.2380 0.216 Uiso 1 1 calc R . .
H36C_2 H 0.7627 0.5107 0.1693 0.216 Uiso 1 1 calc R . .
C38_2 C 0.5307(17) 0.8160(11) 0.0833(13) 0.133(7) Uani 1 1 d . . .
H38A_2 H 0.4691 0.8645 0.0859 0.199 Uiso 1 1 calc R . .
H38B_2 H 0.5398 0.8214 0.0206 0.199 Uiso 1 1 calc R . .
H38C_2 H 0.6076 0.8278 0.1011 0.199 Uiso 1 1 calc R . .
P39_2 P 0.6956(3) 0.2529(3) 0.5037(3) 0.0745(10) Uani 1 1 d . . .
O40_2 O 0.7740(14) 0.1894(13) 0.5649(10) 0.193(8) Uani 1 1 d . . .
O41_2 O 0.534(2) 0.2313(15) 0.5200(12) 0.255(11) Uani 1 1 d . . .
H41_2 H 0.5123 0.2195 0.4776 0.382 Uiso 1 1 calc R . .
O42_2 O 0.693(2) 0.3578(13) 0.4905(19) 0.303(15) Uani 1 1 d . . .
O44_2 O 0.7124(13) 0.2643(11) 0.4021(8) 0.153(5) Uani 1 1 d . . .
C43_2 C 0.7517(16) 0.4365(10) 0.4604(12) 0.111(6) Uani 1 1 d . . .
H43A_2 H 0.7040 0.4860 0.4740 0.167 Uiso 1 1 calc R . .
H43B_2 H 0.7671 0.4613 0.3938 0.167 Uiso 1 1 calc R . .
H43C_2 H 0.8285 0.4219 0.4904 0.167 Uiso 1 1 calc R . .
C45_2 C 0.8221(19) 0.2249(15) 0.3698(15) 0.169(10) Uani 1 1 d . . .
H45A_2 H 0.8007 0.2015 0.3256 0.254 Uiso 1 1 calc R . .
H45B_2 H 0.8587 0.1705 0.4223 0.254 Uiso 1 1 calc R . .
H45C_2 H 0.8795 0.2765 0.3402 0.254 Uiso 1 1 calc R . .

loop_
_atom_site_aniso_label
_atom_site_aniso_U_11
_atom_site_aniso_U_22
_atom_site_aniso_U_33
_atom_site_aniso_U_23
_atom_site_aniso_U_13
_atom_site_aniso_U_12
Ir1_1 0.02756(17) 0.02548(17) 0.02429(18) -0.01094(12) -0.00006(11) -0.00198(11)
P1_1 0.0258(11) 0.0306(11) 0.0292(11) -0.0147(9) -0.0050(9) 0.0002(8)
F1_1 0.127(6) 0.052(4) 0.036(3) -0.018(3) -0.014(4) 0.007(4)
F2_1 0.079(4) 0.050(4) 0.050(4) 0.010(3) 0.009(3) -0.006(3)
F3_1 0.089(5) 0.035(3) 0.046(3) -0.003(3) 0.009(3) 0.021(3)
F4_1 0.036(4) 0.077(6) 0.324(16) -0.076(8) -0.014(6) 0.003(4)
F5_1 0.058(4) 0.049(4) 0.190(9) -0.016(5) 0.046(5) 0.019(3)
F6_1 0.169(10) 0.259(14) 0.141(9) -0.115(10) -0.027(8) 0.153(10)
F7_1 0.074(5) 0.105(6) 0.053(4) 0.003(4) 0.039(4) 0.023(4)
F8_1 0.073(5) 0.101(5) 0.034(3) -0.018(3) 0.008(3) 0.030(4)
F9_1 0.068(4) 0.040(3) 0.096(5) -0.006(3) 0.033(4) -0.009(3)
F10_1 0.172(8) 0.034(4) 0.070(5) -0.002(3) 0.026(5) 0.023(4)
F11_1 0.081(5) 0.057(4) 0.084(5) 0.014(4) 0.020(4) -0.010(4)
F12_1 0.161(8) 0.066(5) 0.058(5) 0.022(4) -0.044(5) -0.037(5)
F13_1 0.029(8) 0.30(6) 0.10(2) -0.12(3) -0.013(10) 0.006(19)
F14_1 0.12(2) 0.102(17) 0.033(7) 0.003(9) -0.037(9) -0.037(15)
F15_1 0.16(2) 0.091(14) 0.085(17) -0.063(12) -0.073(17) 0.034(14)
F13'_1 0.107(19) 0.18(5) 0.037(17) -0.05(2) -0.020(15) 0.06(3)
F14'_1 0.14(4) 0.084(19) 0.11(2) -0.027(16) -0.08(3) -0.039(19)
F15'_1 0.11(3) 0.10(2) 0.10(3) -0.064(17) -0.09(3) 0.055(17)
F16_1 0.081(4) 0.035(3) 0.070(4) -0.029(3) -0.030(3) -0.007(3)
F17_1 0.049(3) 0.031(3) 0.057(3) -0.020(2) -0.013(3) 0.003(2)
F18_1 0.062(4) 0.045(3) 0.033(3) -0.009(2) -0.002(3) -0.014(3)
O1_1 0.030(3) 0.036(3) 0.022(3) -0.013(2) -0.007(2) 0.000(2)
O2_1 0.025(3) 0.031(3) 0.029(3) -0.010(2) -0.004(2) 0.001(2)
O3_1 0.050(4) 0.036(3) 0.031(3) -0.011(3) -0.001(3) 0.011(3)
O4_1 0.028(3) 0.061(4) 0.060(4) -0.042(4) -0.009(3) 0.001(3)
N1_1 0.028(3) 0.024(3) 0.026(4) -0.011(3) -0.003(3) 0.005(3)
N17_1 0.030(4) 0.033(4) 0.020(3) -0.012(3) 0.001(3) -0.002(3)
C1_1 0.076(8) 0.052(6) 0.042(6) -0.020(5) -0.018(5) 0.022(6)
C2_1 0.049(7) 0.122(11) 0.106(10) -0.090(9) -0.011(6) -0.016(7)
C3_1 0.036(5) 0.026(4) 0.030(5) -0.006(4) -0.006(4) 0.004(3)
C4_1 0.041(5) 0.032(5) 0.031(5) -0.008(4) 0.003(4) -0.004(4)
C5_1 0.048(5) 0.029(4) 0.026(4) -0.016(4) -0.001(4) 0.000(4)
C6_1 0.039(5) 0.022(4) 0.036(5) -0.010(4) -0.002(4) 0.008(3)
C7_1 0.029(4) 0.023(4) 0.032(5) -0.015(3) -0.001(3) 0.002(3)
C8_1 0.027(4) 0.025(4) 0.033(5) -0.017(4) -0.002(3) 0.000(3)
C9_1 0.024(4) 0.030(4) 0.045(5) -0.021(4) -0.003(4) 0.000(3)
C10_1 0.027(4) 0.036(5) 0.066(7) -0.031(5) 0.007(4) -0.002(4)
C11_1 0.036(5) 0.046(6) 0.059(6) -0.032(5) 0.016(4) -0.012(4)
C12_1 0.035(5) 0.036(5) 0.039(5) -0.014(4) 0.011(4) -0.008(4)
C13_1 0.026(4) 0.036(5) 0.032(5) -0.021(4) 0.002(3) -0.005(3)
C14_1 0.059(6) 0.034(5) 0.034(5) -0.012(4) 0.011(5) -0.001(4)
C15_1 0.045(6) 0.045(6) 0.087(9) -0.026(6) 0.027(6) 0.008(5)
C16_1 0.048(7) 0.066(8) 0.045(6) -0.004(5) 0.021(5) 0.011(5)
C18_1 0.035(5) 0.043(5) 0.033(5) -0.022(4) 0.003(4) -0.011(4)
C19_1 0.045(5) 0.032(5) 0.034(5) -0.014(4) 0.004(4) -0.009(4)
C20_1 0.049(5) 0.028(5) 0.028(5) -0.001(4) 0.004(4) -0.004(4)
C21_1 0.054(6) 0.032(5) 0.018(4) -0.004(4) 0.002(4) -0.010(4)
C22_1 0.035(5) 0.035(5) 0.025(4) -0.014(4) 0.003(4) -0.006(4)
C23_1 0.038(5) 0.033(4) 0.032(5) -0.021(4) 0.005(4) -0.004(4)
C24_1 0.052(6) 0.045(5) 0.020(4) -0.013(4) -0.004(4) -0.004(4)
C25_1 0.049(6) 0.040(5) 0.034(5) -0.019(4) -0.009(4) 0.000(4)
C26_1 0.043(5) 0.043(5) 0.036(5) -0.023(4) 0.003(4) -0.013(4)
C27_1 0.044(5) 0.038(5) 0.028(5) -0.019(4) 0.002(4) -0.006(4)
C28_1 0.029(4) 0.029(4) 0.019(4) -0.006(3) 0.002(3) 0.004(3)
C29_1 0.066(7) 0.038(6) 0.044(6) -0.002(5) -0.004(5) -0.004(5)
C30_1 0.062(7) 0.066(8) 0.036(6) -0.024(6) -0.013(5) -0.013(6)
C31_1 0.047(6) 0.034(5) 0.055(6) -0.026(5) -0.012(5) -0.002(4)
P32_2 0.054(2) 0.104(3) 0.115(3) -0.073(3) -0.025(2) 0.0211(19)
O33_2 0.29(2) 0.191(18) 0.26(2) 0.009(17) -0.10(2) 0.123(17)
O34_2 0.102(9) 0.177(13) 0.41(2) -0.219(16) -0.134(12) 0.054(8)
O35_2 0.108(8) 0.087(7) 0.163(10) -0.075(7) -0.074(7) 0.026(6)
O37_2 0.056(5) 0.092(7) 0.121(8) -0.057(6) -0.015(5) 0.006(5)
C36_2 0.191(19) 0.092(12) 0.182(19) -0.088(13) -0.103(16) 0.077(13)
C38_2 0.147(16) 0.076(11) 0.143(16) -0.007(11) -0.023(13) -0.053(11)
P39_2 0.0541(19) 0.079(2) 0.108(3) -0.058(2) 0.0059(19) -0.0129(17)
O40_2 0.176(14) 0.265(19) 0.162(13) -0.113(14) -0.122(12) 0.099(13)
O41_2 0.30(3) 0.28(2) 0.171(15) -0.110(16) 0.044(15) 0.099(19)
O42_2 0.37(3) 0.141(14) 0.45(4) -0.19(2) 0.15(3) -0.123(17)
O44_2 0.149(11) 0.202(14) 0.086(8) -0.047(9) -0.009(8) 0.036(10)
C43_2 0.137(15) 0.057(9) 0.150(15) -0.050(10) -0.018(12) -0.013(9)
C45_2 0.161(19) 0.164(19) 0.18(2) -0.089(17) 0.053(16) 0.054(15)

loop_
_atom_type_symbol
_atom_type_description
_atom_type_scat_dispersion_real
_atom_type_scat_dispersion_imag
_atom_type_scat_source
C C 0.0033 0.0016 'International Tables Vol C Tables 4.2.6.8 and 6.1.1.4'
H H 0.0000 0.0000 'International Tables Vol C Tables 4.2.6.8 and 6.1.1.4'
F F 0.0171 0.0103 'International Tables Vol C Tables 4.2.6.8 and 6.1.1.4'
Ir Ir -1.4442 7.9887 'International Tables Vol C Tables 4.2.6.8 and 6.1.1.4'
N N 0.0061 0.0033 'International Tables Vol C Tables 4.2.6.8 and 6.1.1.4'
O O 0.0106 0.0060 'International Tables Vol C Tables 4.2.6.8 and 6.1.1.4'
P P 0.1023 0.0942 'International Tables Vol C Tables 4.2.6.8 and 6.1.1.4'

loop_
_geom_angle_atom_site_label_1
_geom_angle_atom_site_label_2
_geom_angle_atom_site_label_3
_geom_angle
_geom_angle_site_symmetry_1
_geom_angle_site_symmetry_3
_geom_angle_publ_flag
C28_1 Ir1_1 C13_1 95.0(3) . . ?
C28_1 Ir1_1 N17_1 81.1(3) . . ?
C13_1 Ir1_1 N17_1 102.0(3) . . ?
C28_1 Ir1_1 N1_1 103.3(3) . . ?
C13_1 Ir1_1 N1_1 81.5(3) . . ?
N17_1 Ir1_1 N1_1 174.2(2) . . ?
C28_1 Ir1_1 O1_1 172.6(2) . . ?
C13_1 Ir1_1 O1_1 88.9(3) . . ?
N17_1 Ir1_1 O1_1 92.0(2) . . ?
N1_1 Ir1_1 O1_1 83.4(2) . . ?
C28_1 Ir1_1 O2_1 90.3(3) . 2_755 ?
C13_1 Ir1_1 O2_1 169.9(3) . 2_755 ?
N17_1 Ir1_1 O2_1 87.3(2) . 2_755 ?
N1_1 Ir1_1 O2_1 89.0(2) . 2_755 ?
O1_1 Ir1_1 O2_1 86.8(2) . 2_755 ?
O2_1 P1_1 O1_1 118.7(3) . . ?
O2_1 P1_1 O4_1 110.4(3) . . ?
O1_1 P1_1 O4_1 102.6(3) . . ?
O2_1 P1_1 O3_1 107.2(3) . . ?
O1_1 P1_1 O3_1 111.5(3) . . ?
O4_1 P1_1 O3_1 105.7(4) . . ?
F15'_1 F13_1 F14'_1 127(3) . . ?
F15'_1 F13_1 C30_1 69.9(19) . . ?
F14'_1 F13_1 C30_1 64.5(18) . . ?
F13'_1 F14_1 C30_1 57.7(16) . . ?
F13'_1 F14_1 F15'_1 105(2) . . ?
C30_1 F14_1 F15'_1 55.0(12) . . ?
F13'_1 F15_1 F14'_1 108(2) . . ?
F13'_1 F15_1 C30_1 53.7(14) . . ?
F14'_1 F15_1 C30_1 61.1(15) . . ?
F14_1 F13'_1 C30_1 77(3) . . ?
F14_1 F13'_1 F15_1 145(3) . . ?
C30_1 F13'_1 F15_1 71(2) . . ?
F13_1 F14'_1 F15_1 120(3) . . ?
F13_1 F14'_1 C30_1 58.2(14) . . ?
F15_1 F14'_1 C30_1 66(2) . . ?
F13_1 F15'_1 C30_1 61.4(18) . . ?
F13_1 F15'_1 F14_1 114(3) . . ?
C30_1 F15'_1 F14_1 56.5(14) . . ?
P1_1 O1_1 Ir1_1 139.4(3) . . ?
P1_1 O2_1 Ir1_1 147.5(3) . 2_755 ?
C1_1 O3_1 P1_1 120.8(6) . . ?
C2_1 O4_1 P1_1 119.5(6) . . ?
C3_1 N1_1 C7_1 120.6(7) . . ?
C3_1 N1_1 Ir1_1 123.9(5) . . ?
C7_1 N1_1 Ir1_1 115.0(5) . . ?
C22_1 N17_1 C18_1 119.5(7) . . ?
C22_1 N17_1 Ir1_1 116.5(5) . . ?
C18_1 N17_1 Ir1_1 123.7(6) . . ?
N1_1 C3_1 C4_1 122.3(8) . . ?
C3_1 C4_1 C5_1 117.8(8) . . ?
C6_1 C5_1 C4_1 119.9(8) . . ?
C6_1 C5_1 C14_1 120.9(8) . . ?
C4_1 C5_1 C14_1 119.2(8) . . ?
C5_1 C6_1 C7_1 119.5(7) . . ?
N1_1 C7_1 C6_1 119.9(7) . . ?
N1_1 C7_1 C8_1 114.7(7) . . ?
C6_1 C7_1 C8_1 125.4(7) . . ?
C9_1 C8_1 C13_1 122.3(7) . . ?
C9_1 C8_1 C7_1 120.7(7) . . ?
C13_1 C8_1 C7_1 116.8(7) . . ?
C10_1 C9_1 C8_1 119.6(8) . . ?
C9_1 C10_1 C11_1 118.6(8) . . ?
C9_1 C10_1 C15_1 121.2(9) . . ?
C11_1 C10_1 C15_1 120.2(8) . . ?
C12_1 C11_1 C10_1 123.6(8) . . ?
C11_1 C12_1 C13_1 120.7(8) . . ?
C11_1 C12_1 C16_1 115.2(8) . . ?
C13_1 C12_1 C16_1 124.1(8) . . ?
C12_1 C13_1 C8_1 115.0(7) . . ?
C12_1 C13_1 Ir1_1 134.1(6) . . ?
C8_1 C13_1 Ir1_1 110.8(5) . . ?
F1_1 C14_1 F3_1 108.4(8) . . ?
F1_1 C14_1 F2_1 106.0(7) . . ?
F3_1 C14_1 F2_1 105.8(7) . . ?
F1_1 C14_1 C5_1 111.3(7) . . ?
F3_1 C14_1 C5_1 112.9(7) . . ?
F2_1 C14_1 C5_1 112.1(8) . . ?
F6_1 C15_1 F5_1 105.3(11) . . ?
F6_1 C15_1 F4_1 102.8(11) . . ?
F5_1 C15_1 F4_1 104.7(11) . . ?
F6_1 C15_1 C10_1 113.9(11) . . ?
F5_1 C15_1 C10_1 115.2(8) . . ?
F4_1 C15_1 C10_1 113.7(9) . . ?
F7_1 C16_1 F8_1 106.9(10) . . ?
F7_1 C16_1 F9_1 106.1(9) . . ?
F8_1 C16_1 F9_1 107.2(9) . . ?
F7_1 C16_1 C12_1 111.8(8) . . ?
F8_1 C16_1 C12_1 113.2(9) . . ?
F9_1 C16_1 C12_1 111.2(10) . . ?
N17_1 C18_1 C19_1 122.1(8) . . ?
C18_1 C19_1 C20_1 117.7(8) . . ?
C19_1 C20_1 C21_1 121.1(8) . . ?
C19_1 C20_1 C29_1 119.2(8) . . ?
C21_1 C20_1 C29_1 119.7(9) . . ?
C22_1 C21_1 C20_1 117.6(8) . . ?
N17_1 C22_1 C21_1 121.8(8) . . ?
N17_1 C22_1 C23_1 113.0(7) . . ?
C21_1 C22_1 C23_1 125.1(8) . . ?
C24_1 C23_1 C28_1 123.3(7) . . ?
C24_1 C23_1 C22_1 119.8(8) . . ?
C28_1 C23_1 C22_1 116.8(7) . . ?
C25_1 C24_1 C23_1 119.5(8) . . ?
C26_1 C25_1 C24_1 118.9(8) . . ?
C26_1 C25_1 C30_1 121.0(8) . . ?
C24_1 C25_1 C30_1 120.2(8) . . ?
C25_1 C26_1 C27_1 122.2(8) . . ?
C26_1 C27_1 C28_1 121.2(8) . . ?
C26_1 C27_1 C31_1 115.7(7) . . ?
C28_1 C27_1 C31_1 123.1(7) . . ?
C23_1 C28_1 C27_1 114.8(7) . . ?
C23_1 C28_1 Ir1_1 111.1(6) . . ?
C27_1 C28_1 Ir1_1 134.0(6) . . ?
F10_1 C29_1 F12_1 109.3(10) . . ?
F10_1 C29_1 F11_1 105.9(9) . . ?
F12_1 C29_1 F11_1 104.1(9) . . ?
F10_1 C29_1 C20_1 113.5(9) . . ?
F12_1 C29_1 C20_1 113.4(9) . . ?
F11_1 C29_1 C20_1 110.0(8) . . ?
F13'_1 C30_1 F13_1 131.3(18) . . ?
F13'_1 C30_1 F15'_1 107(2) . . ?
F13_1 C30_1 F15'_1 48.7(16) . . ?
F13'_1 C30_1 F14'_1 102(2) . . ?
F13_1 C30_1 F14'_1 57.3(18) . . ?
F15'_1 C30_1 F14'_1 102(2) . . ?
F13'_1 C30_1 F14_1 45(2) . . ?
F13_1 C30_1 F14_1 113.1(18) . . ?
F15'_1 C30_1 F14_1 68.5(17) . . ?
F14'_1 C30_1 F14_1 132.9(17) . . ?
F13'_1 C30_1 F15_1 56(2) . . ?
F13_1 C30_1 F15_1 107.7(19) . . ?
F15'_1 C30_1 F15_1 134.9(15) . . ?
F14'_1 C30_1 F15_1 53.1(18) . . ?
F14_1 C30_1 F15_1 100.1(17) . . ?
F13'_1 C30_1 C25_1 116.3(17) . . ?
F13_1 C30_1 C25_1 112.4(12) . . ?
F15'_1 C30_1 C25_1 114.2(13) . . ?
F14'_1 C30_1 C25_1 113.6(14) . . ?
F14_1 C30_1 C25_1 112.2(11) . . ?
F15_1 C30_1 C25_1 110.6(12) . . ?
F17_1 C31_1 F18_1 106.5(7) . . ?
F17_1 C31_1 F16_1 105.7(7) . . ?
F18_1 C31_1 F16_1 104.5(7) . . ?
F17_1 C31_1 C27_1 114.1(8) . . ?
F18_1 C31_1 C27_1 113.1(7) . . ?
F16_1 C31_1 C27_1 112.2(7) . . ?
O34_2 P32_2 O35_2 114.7(7) . . ?
O34_2 P32_2 O37_2 119.0(7) . . ?
O35_2 P32_2 O37_2 104.0(5) . . ?
O34_2 P32_2 O33_2 110.1(11) . . ?
O35_2 P32_2 O33_2 106.4(9) . . ?
O37_2 P32_2 O33_2 101.3(6) . . ?
C36_2 O35_2 P32_2 119.6(9) . . ?
C38_2 O37_2 P32_2 124.2(10) . . ?
O40_2 P39_2 O42_2 115.9(14) . . ?
O40_2 P39_2 O44_2 116.9(9) . . ?
O42_2 P39_2 O44_2 102.5(12) . . ?
O40_2 P39_2 O41_2 120.2(11) . . ?
O42_2 P39_2 O41_2 100.7(12) . . ?
O44_2 P39_2 O41_2 97.2(8) . . ?
C43_2 O42_2 P39_2 145.9(19) . . ?
C45_2 O44_2 P39_2 121.6(12) . . ?

loop_
_geom_bond_atom_site_label_1
_geom_bond_atom_site_label_2
_geom_bond_distance
_geom_bond_site_symmetry_2
_geom_bond_publ_flag
Ir1_1 C28_1 2.013(8) . ?
Ir1_1 C13_1 2.022(8) . ?
Ir1_1 N17_1 2.026(6) . ?
Ir1_1 N1_1 2.037(6) . ?
Ir1_1 O1_1 2.158(5) . ?
Ir1_1 O2_1 2.187(5) 2_755 ?
P1_1 O2_1 1.479(5) . ?
P1_1 O1_1 1.487(5) . ?
P1_1 O4_1 1.574(6) . ?
P1_1 O3_1 1.575(6) . ?
F1_1 C14_1 1.311(11) . ?
F2_1 C14_1 1.346(11) . ?
F3_1 C14_1 1.319(10) . ?
F4_1 C15_1 1.288(14) . ?
F5_1 C15_1 1.280(12) . ?
F6_1 C15_1 1.279(14) . ?
F7_1 C16_1 1.327(11) . ?
F8_1 C16_1 1.337(13) . ?
F9_1 C16_1 1.356(14) . ?
F10_1 C29_1 1.283(12) . ?
F11_1 C29_1 1.344(12) . ?
F12_1 C29_1 1.323(13) . ?
F13_1 F15'_1 1.05(3) . ?
F13_1 F14'_1 1.22(3) . ?
F13_1 C30_1 1.23(2) . ?
F14_1 F13'_1 0.98(4) . ?
F14_1 C30_1 1.342(18) . ?
F14_1 F15'_1 1.50(4) . ?
F15_1 F13'_1 1.19(5) . ?
F15_1 F14'_1 1.20(4) . ?
F15_1 C30_1 1.36(2) . ?
F13'_1 C30_1 1.17(2) . ?
F14'_1 C30_1 1.31(3) . ?
F15'_1 C30_1 1.32(2) . ?
F16_1 C31_1 1.354(9) . ?
F17_1 C31_1 1.321(10) . ?
F18_1 C31_1 1.345(11) . ?
O2_1 Ir1_1 2.187(5) 2_755 ?
O3_1 C1_1 1.424(11) . ?
O4_1 C2_1 1.451(11) . ?
N1_1 C3_1 1.333(10) . ?
N1_1 C7_1 1.341(9) . ?
N17_1 C22_1 1.326(10) . ?
N17_1 C18_1 1.353(10) . ?
C3_1 C4_1 1.367(11) . ?
C4_1 C5_1 1.397(12) . ?
C5_1 C6_1 1.364(11) . ?
C5_1 C14_1 1.487(12) . ?
C6_1 C7_1 1.391(11) . ?
C7_1 C8_1 1.441(11) . ?
C8_1 C9_1 1.389(10) . ?
C8_1 C13_1 1.436(11) . ?
C9_1 C10_1 1.377(12) . ?
C10_1 C11_1 1.379(13) . ?
C10_1 C15_1 1.475(12) . ?
C11_1 C12_1 1.346(12) . ?
C12_1 C13_1 1.426(11) . ?
C12_1 C16_1 1.493(13) . ?
C18_1 C19_1 1.355(11) . ?
C19_1 C20_1 1.376(12) . ?
C20_1 C21_1 1.378(12) . ?
C20_1 C29_1 1.509(12) . ?
C21_1 C22_1 1.377(11) . ?
C22_1 C23_1 1.468(11) . ?
C23_1 C24_1 1.396(11) . ?
C23_1 C28_1 1.415(11) . ?
C24_1 C25_1 1.384(12) . ?
C25_1 C26_1 1.373(12) . ?
C25_1 C30_1 1.485(12) . ?
C26_1 C27_1 1.387(12) . ?
C27_1 C28_1 1.419(11) . ?
C27_1 C31_1 1.483(12) . ?
P32_2 O34_2 1.389(11) . ?
P32_2 O35_2 1.520(10) . ?
P32_2 O37_2 1.564(9) . ?
P32_2 O33_2 1.84(2) . ?
O35_2 C36_2 1.431(15) . ?
O37_2 C38_2 1.383(15) . ?
P39_2 O40_2 1.332(12) . ?
P39_2 O42_2 1.482(15) . ?
P39_2 O44_2 1.541(12) . ?
P39_2 O41_2 1.80(2) . ?
O42_2 C43_2 1.263(18) . ?
O44_2 C45_2 1.447(18) . ?

loop_
_geom_torsion_atom_site_label_1
_geom_torsion_atom_site_label_2
_geom_torsion_atom_site_label_3
_geom_torsion_atom_site_label_4
_geom_torsion
_geom_torsion_site_symmetry_1
_geom_torsion_site_symmetry_2
_geom_torsion_site_symmetry_3
_geom_torsion_site_symmetry_4
_geom_torsion_publ_flag
F15'_1 F14_1 F13'_1 C30_1 28(2) . . . . ?
C30_1 F14_1 F13'_1 F15_1 -23(4) . . . . ?
F15'_1 F14_1 F13'_1 F15_1 5(6) . . . . ?
F14'_1 F15_1 F13'_1 F14_1 -6(6) . . . . ?
C30_1 F15_1 F13'_1 F14_1 24(5) . . . . ?
F14'_1 F15_1 F13'_1 C30_1 -30(2) . . . . ?
F15'_1 F13_1 F14'_1 F15_1 -11(4) . . . . ?
C30_1 F13_1 F14'_1 F15_1 22(2) . . . . ?
F15'_1 F13_1 F14'_1 C30_1 -33(3) . . . . ?
F13'_1 F15_1 F14'_1 F13_1 7(3) . . . . ?
C30_1 F15_1 F14'_1 F13_1 -21(2) . . . . ?
F13'_1 F15_1 F14'_1 C30_1 27.6(19) . . . . ?
F14'_1 F13_1 F15'_1 C30_1 32(2) . . . . ?
F14'_1 F13_1 F15'_1 F14_1 9(4) . . . . ?
C30_1 F13_1 F15'_1 F14_1 -22.5(19) . . . . ?
F13'_1 F14_1 F15'_1 F13_1 -6(3) . . . . ?
C30_1 F14_1 F15'_1 F13_1 24(2) . . . . ?
F13'_1 F14_1 F15'_1 C30_1 -29(2) . . . . ?
O2_1 P1_1 O1_1 Ir1_1 44.0(6) . . . . ?
O4_1 P1_1 O1_1 Ir1_1 165.9(5) . . . . ?
O3_1 P1_1 O1_1 Ir1_1 -81.4(5) . . . . ?
C28_1 Ir1_1 O1_1 P1_1 -73(2) . . . . ?
C13_1 Ir1_1 O1_1 P1_1 165.3(5) . . . . ?
N17_1 Ir1_1 O1_1 P1_1 -92.7(5) . . . . ?
N1_1 Ir1_1 O1_1 P1_1 83.8(5) . . . . ?
O2_1 Ir1_1 O1_1 P1_1 -5.6(5) 2_755 . . . ?
O1_1 P1_1 O2_1 Ir1_1 -127.1(6) . . . 2_755 ?
O4_1 P1_1 O2_1 Ir1_1 115.0(6) . . . 2_755 ?
O3_1 P1_1 O2_1 Ir1_1 0.3(7) . . . 2_755 ?
O2_1 P1_1 O3_1 C1_1 170.6(7) . . . . ?
O1_1 P1_1 O3_1 C1_1 -57.9(8) . . . . ?
O4_1 P1_1 O3_1 C1_1 52.9(7) . . . . ?
O2_1 P1_1 O4_1 C2_1 -54.4(8) . . . . ?
O1_1 P1_1 O4_1 C2_1 178.2(8) . . . . ?
O3_1 P1_1 O4_1 C2_1 61.2(8) . . . . ?
C28_1 Ir1_1 N1_1 C3_1 84.3(7) . . . . ?
C13_1 Ir1_1 N1_1 C3_1 177.4(7) . . . . ?
N17_1 Ir1_1 N1_1 C3_1 -55(3) . . . . ?
O1_1 Ir1_1 N1_1 C3_1 -92.7(7) . . . . ?
O2_1 Ir1_1 N1_1 C3_1 -5.8(7) 2_755 . . . ?
C28_1 Ir1_1 N1_1 C7_1 -103.6(6) . . . . ?
C13_1 Ir1_1 N1_1 C7_1 -10.5(6) . . . . ?
N17_1 Ir1_1 N1_1 C7_1 117(2) . . . . ?
O1_1 Ir1_1 N1_1 C7_1 79.4(6) . . . . ?
O2_1 Ir1_1 N1_1 C7_1 166.3(5) 2_755 . . . ?
C28_1 Ir1_1 N17_1 C22_1 -10.0(6) . . . . ?
C13_1 Ir1_1 N17_1 C22_1 -103.2(6) . . . . ?
N1_1 Ir1_1 N17_1 C22_1 130(2) . . . . ?
O1_1 Ir1_1 N17_1 C22_1 167.5(6) . . . . ?
O2_1 Ir1_1 N17_1 C22_1 80.8(6) 2_755 . . . ?
C28_1 Ir1_1 N17_1 C18_1 177.1(7) . . . . ?
C13_1 Ir1_1 N17_1 C18_1 83.9(7) . . . . ?
N1_1 Ir1_1 N17_1 C18_1 -42(3) . . . . ?
O1_1 Ir1_1 N17_1 C18_1 -5.4(6) . . . . ?
O2_1 Ir1_1 N17_1 C18_1 -92.1(6) 2_755 . . . ?
C7_1 N1_1 C3_1 C4_1 1.2(12) . . . . ?
Ir1_1 N1_1 C3_1 C4_1 172.8(6) . . . . ?
N1_1 C3_1 C4_1 C5_1 -2.0(13) . . . . ?
C3_1 C4_1 C5_1 C6_1 2.2(12) . . . . ?
C3_1 C4_1 C5_1 C14_1 -177.0(8) . . . . ?
C4_1 C5_1 C6_1 C7_1 -1.6(13) . . . . ?
C14_1 C5_1 C6_1 C7_1 177.6(8) . . . . ?
C3_1 N1_1 C7_1 C6_1 -0.5(12) . . . . ?
Ir1_1 N1_1 C7_1 C6_1 -172.8(6) . . . . ?
C3_1 N1_1 C7_1 C8_1 -178.1(7) . . . . ?
Ir1_1 N1_1 C7_1 C8_1 9.5(9) . . . . ?
C5_1 C6_1 C7_1 N1_1 0.7(12) . . . . ?
C5_1 C6_1 C7_1 C8_1 178.1(8) . . . . ?
N1_1 C7_1 C8_1 C9_1 173.9(7) . . . . ?
C6_1 C7_1 C8_1 C9_1 -3.6(12) . . . . ?
N1_1 C7_1 C8_1 C13_1 -1.7(10) . . . . ?
C6_1 C7_1 C8_1 C13_1 -179.2(7) . . . . ?
C13_1 C8_1 C9_1 C10_1 1.3(12) . . . . ?
C7_1 C8_1 C9_1 C10_1 -174.0(8) . . . . ?
C8_1 C9_1 C10_1 C11_1 -0.6(12) . . . . ?
C8_1 C9_1 C10_1 C15_1 179.9(9) . . . . ?
C9_1 C10_1 C11_1 C12_1 -1.1(14) . . . . ?
C15_1 C10_1 C11_1 C12_1 178.4(10) . . . . ?
C10_1 C11_1 C12_1 C13_1 2.0(14) . . . . ?
C10_1 C11_1 C12_1 C16_1 -178.0(10) . . . . ?
C11_1 C12_1 C13_1 C8_1 -1.2(12) . . . . ?
C16_1 C12_1 C13_1 C8_1 178.8(9) . . . . ?
C11_1 C12_1 C13_1 Ir1_1 -178.8(7) . . . . ?
C16_1 C12_1 C13_1 Ir1_1 1.3(15) . . . . ?
C9_1 C8_1 C13_1 C12_1 -0.4(11) . . . . ?
C7_1 C8_1 C13_1 C12_1 175.1(7) . . . . ?
C9_1 C8_1 C13_1 Ir1_1 177.7(6) . . . . ?
C7_1 C8_1 C13_1 Ir1_1 -6.8(9) . . . . ?
C28_1 Ir1_1 C13_1 C12_1 -70.7(9) . . . . ?
N17_1 Ir1_1 C13_1 C12_1 11.2(9) . . . . ?
N1_1 Ir1_1 C13_1 C12_1 -173.5(9) . . . . ?
O1_1 Ir1_1 C13_1 C12_1 103.0(8) . . . . ?
O2_1 Ir1_1 C13_1 C12_1 167.7(11) 2_755 . . . ?
C28_1 Ir1_1 C13_1 C8_1 111.6(5) . . . . ?
N17_1 Ir1_1 C13_1 C8_1 -166.4(5) . . . . ?
N1_1 Ir1_1 C13_1 C8_1 8.9(5) . . . . ?
O1_1 Ir1_1 C13_1 C8_1 -74.7(5) . . . . ?
O2_1 Ir1_1 C13_1 C8_1 -10.0(18) 2_755 . . . ?
C6_1 C5_1 C14_1 F1_1 -95.6(10) . . . . ?
C4_1 C5_1 C14_1 F1_1 83.6(11) . . . . ?
C6_1 C5_1 C14_1 F3_1 26.6(13) . . . . ?
C4_1 C5_1 C14_1 F3_1 -154.2(8) . . . . ?
C6_1 C5_1 C14_1 F2_1 145.9(8) . . . . ?
C4_1 C5_1 C14_1 F2_1 -34.9(11) . . . . ?
C9_1 C10_1 C15_1 F6_1 -140.9(12) . . . . ?
C11_1 C10_1 C15_1 F6_1 39.6(16) . . . . ?
C9_1 C10_1 C15_1 F5_1 -19.1(16) . . . . ?
C11_1 C10_1 C15_1 F5_1 161.5(11) . . . . ?
C9_1 C10_1 C15_1 F4_1 101.8(12) . . . . ?
C11_1 C10_1 C15_1 F4_1 -77.7(15) . . . . ?
C11_1 C12_1 C16_1 F7_1 -8.7(15) . . . . ?
C13_1 C12_1 C16_1 F7_1 171.3(9) . . . . ?
C11_1 C12_1 C16_1 F8_1 -129.4(9) . . . . ?
C13_1 C12_1 C16_1 F8_1 50.5(14) . . . . ?
C11_1 C12_1 C16_1 F9_1 109.8(10) . . . . ?
C13_1 C12_1 C16_1 F9_1 -70.3(12) . . . . ?
C22_1 N17_1 C18_1 C19_1 2.8(12) . . . . ?
Ir1_1 N17_1 C18_1 C19_1 175.5(6) . . . . ?
N17_1 C18_1 C19_1 C20_1 0.5(12) . . . . ?
C18_1 C19_1 C20_1 C21_1 -3.3(13) . . . . ?
C18_1 C19_1 C20_1 C29_1 177.5(8) . . . . ?
C19_1 C20_1 C21_1 C22_1 2.8(13) . . . . ?
C29_1 C20_1 C21_1 C22_1 -178.0(8) . . . . ?
C18_1 N17_1 C22_1 C21_1 -3.3(12) . . . . ?
Ir1_1 N17_1 C22_1 C21_1 -176.5(6) . . . . ?
C18_1 N17_1 C22_1 C23_1 -179.9(7) . . . . ?
Ir1_1 N17_1 C22_1 C23_1 6.9(9) . . . . ?
C20_1 C21_1 C22_1 N17_1 0.5(12) . . . . ?
C20_1 C21_1 C22_1 C23_1 176.7(8) . . . . ?
N17_1 C22_1 C23_1 C24_1 179.8(7) . . . . ?
C21_1 C22_1 C23_1 C24_1 3.3(13) . . . . ?
N17_1 C22_1 C23_1 C28_1 2.5(10) . . . . ?
C21_1 C22_1 C23_1 C28_1 -174.0(8) . . . . ?
C28_1 C23_1 C24_1 C25_1 1.3(13) . . . . ?
C22_1 C23_1 C24_1 C25_1 -175.9(8) . . . . ?
C23_1 C24_1 C25_1 C26_1 2.4(13) . . . . ?
C23_1 C24_1 C25_1 C30_1 -179.7(9) . . . . ?
C24_1 C25_1 C26_1 C27_1 -2.4(13) . . . . ?
C30_1 C25_1 C26_1 C27_1 179.8(9) . . . . ?
C25_1 C26_1 C27_1 C28_1 -1.3(13) . . . . ?
C25_1 C26_1 C27_1 C31_1 178.2(8) . . . . ?
C24_1 C23_1 C28_1 C27_1 -4.7(11) . . . . ?
C22_1 C23_1 C28_1 C27_1 172.5(7) . . . . ?
C24_1 C23_1 C28_1 Ir1_1 172.5(6) . . . . ?
C22_1 C23_1 C28_1 Ir1_1 -10.3(9) . . . . ?
C26_1 C27_1 C28_1 C23_1 4.7(11) . . . . ?
C31_1 C27_1 C28_1 C23_1 -174.8(8) . . . . ?
C26_1 C27_1 C28_1 Ir1_1 -171.7(6) . . . . ?
C31_1 C27_1 C28_1 Ir1_1 8.8(13) . . . . ?
C13_1 Ir1_1 C28_1 C23_1 111.8(6) . . . . ?
N17_1 Ir1_1 C28_1 C23_1 10.5(5) . . . . ?
N1_1 Ir1_1 C28_1 C23_1 -165.8(5) . . . . ?
O1_1 Ir1_1 C28_1 C23_1 -10(2) . . . . ?
O2_1 Ir1_1 C28_1 C23_1 -76.7(5) 2_755 . . . ?
C13_1 Ir1_1 C28_1 C27_1 -71.7(8) . . . . ?
N17_1 Ir1_1 C28_1 C27_1 -173.1(8) . . . . ?
N1_1 Ir1_1 C28_1 C27_1 10.7(8) . . . . ?
O1_1 Ir1_1 C28_1 C27_1 166.8(15) . . . . ?
O2_1 Ir1_1 C28_1 C27_1 99.8(8) 2_755 . . . ?
C19_1 C20_1 C29_1 F10_1 59.0(13) . . . . ?
C21_1 C20_1 C29_1 F10_1 -120.2(11) . . . . ?
C19_1 C20_1 C29_1 F12_1 -175.5(9) . . . . ?
C21_1 C20_1 C29_1 F12_1 5.3(14) . . . . ?
C19_1 C20_1 C29_1 F11_1 -59.5(12) . . . . ?
C21_1 C20_1 C29_1 F11_1 121.4(10) . . . . ?
F14_1 F13'_1 C30_1 F13_1 -82(4) . . . . ?
F15_1 F13'_1 C30_1 F13_1 84(3) . . . . ?
F14_1 F13'_1 C30_1 F15'_1 -33(3) . . . . ?
F15_1 F13'_1 C30_1 F15'_1 133.2(19) . . . . ?
F14_1 F13'_1 C30_1 F14'_1 -140(2) . . . . ?
F15_1 F13'_1 C30_1 F14'_1 26.6(19) . . . . ?
F15_1 F13'_1 C30_1 F14_1 166(3) . . . . ?
F14_1 F13'_1 C30_1 F15_1 -166(3) . . . . ?
F14_1 F13'_1 C30_1 C25_1 96.0(19) . . . . ?
F15_1 F13'_1 C30_1 C25_1 -98(2) . . . . ?
F15'_1 F13_1 C30_1 F13'_1 75(4) . . . . ?
F14'_1 F13_1 C30_1 F13'_1 -77(4) . . . . ?
F14'_1 F13_1 C30_1 F15'_1 -152(3) . . . . ?
F15'_1 F13_1 C30_1 F14'_1 152(3) . . . . ?
F15'_1 F13_1 C30_1 F14_1 25(3) . . . . ?
F14'_1 F13_1 C30_1 F14_1 -127(2) . . . . ?
F15'_1 F13_1 C30_1 F15_1 135(2) . . . . ?
F14'_1 F13_1 C30_1 F15_1 -18(2) . . . . ?
F15'_1 F13_1 C30_1 C25_1 -103(2) . . . . ?
F14'_1 F13_1 C30_1 C25_1 104.5(18) . . . . ?
F13_1 F15'_1 C30_1 F13'_1 -131(3) . . . . ?
F14_1 F15'_1 C30_1 F13'_1 25(3) . . . . ?
F14_1 F15'_1 C30_1 F13_1 155(2) . . . . ?
F13_1 F15'_1 C30_1 F14'_1 -23(3) . . . . ?
F14_1 F15'_1 C30_1 F14'_1 132(2) . . . . ?
F13_1 F15'_1 C30_1 F14_1 -155(2) . . . . ?
F13_1 F15'_1 C30_1 F15_1 -72(4) . . . . ?
F14_1 F15'_1 C30_1 F15_1 83(3) . . . . ?
F13_1 F15'_1 C30_1 C25_1 99(2) . . . . ?
F14_1 F15'_1 C30_1 C25_1 -105.6(14) . . . . ?
F13_1 F14'_1 C30_1 F13'_1 131.4(19) . . . . ?
F15_1 F14'_1 C30_1 F13'_1 -28(2) . . . . ?
F15_1 F14'_1 C30_1 F13_1 -159(3) . . . . ?
F13_1 F14'_1 C30_1 F15'_1 21(2) . . . . ?
F15_1 F14'_1 C30_1 F15'_1 -138(2) . . . . ?
F13_1 F14'_1 C30_1 F14_1 92(3) . . . . ?
F15_1 F14'_1 C30_1 F14_1 -67(3) . . . . ?
F13_1 F14'_1 C30_1 F15_1 159(3) . . . . ?
F13_1 F14'_1 C30_1 C25_1 -102.4(16) . . . . ?
F15_1 F14'_1 C30_1 C25_1 99(2) . . . . ?
F15'_1 F14_1 C30_1 F13'_1 -146(3) . . . . ?
F13'_1 F14_1 C30_1 F13_1 126(3) . . . . ?
F15'_1 F14_1 C30_1 F13_1 -20(2) . . . . ?
F13'_1 F14_1 C30_1 F15'_1 146(3) . . . . ?
F13'_1 F14_1 C30_1 F14'_1 60(4) . . . . ?
F15'_1 F14_1 C30_1 F14'_1 -86(3) . . . . ?
F13'_1 F14_1 C30_1 F15_1 12(3) . . . . ?
F15'_1 F14_1 C30_1 F15_1 -134.4(17) . . . . ?
F13'_1 F14_1 C30_1 C25_1 -106(3) . . . . ?
F15'_1 F14_1 C30_1 C25_1 108.3(15) . . . . ?
F14'_1 F15_1 C30_1 F13'_1 147(2) . . . . ?
F13'_1 F15_1 C30_1 F13_1 -128(2) . . . . ?
F14'_1 F15_1 C30_1 F13_1 19(2) . . . . ?
F13'_1 F15_1 C30_1 F15'_1 -80(3) . . . . ?
F14'_1 F15_1 C30_1 F15'_1 67(4) . . . . ?
F13'_1 F15_1 C30_1 F14'_1 -147(2) . . . . ?
F13'_1 F15_1 C30_1 F14_1 -10(2) . . . . ?
F14'_1 F15_1 C30_1 F14_1 136.9(19) . . . . ?
F13'_1 F15_1 C30_1 C25_1 108.5(18) . . . . ?
F14'_1 F15_1 C30_1 C25_1 -104.7(18) . . . . ?
C26_1 C25_1 C30_1 F13'_1 89(4) . . . . ?
C24_1 C25_1 C30_1 F13'_1 -89(4) . . . . ?
C26_1 C25_1 C30_1 F13_1 -92(3) . . . . ?
C24_1 C25_1 C30_1 F13_1 90(3) . . . . ?
C26_1 C25_1 C30_1 F15'_1 -145(3) . . . . ?
C24_1 C25_1 C30_1 F15'_1 37(3) . . . . ?
C26_1 C25_1 C30_1 F14'_1 -29(4) . . . . ?
C24_1 C25_1 C30_1 F14'_1 153(3) . . . . ?
C26_1 C25_1 C30_1 F14_1 139(2) . . . . ?
C24_1 C25_1 C30_1 F14_1 -39(2) . . . . ?
C26_1 C25_1 C30_1 F15_1 28(2) . . . . ?
C24_1 C25_1 C30_1 F15_1 -150(2) . . . . ?
C26_1 C27_1 C31_1 F17_1 -129.3(8) . . . . ?
C28_1 C27_1 C31_1 F17_1 50.2(11) . . . . ?
C26_1 C27_1 C31_1 F18_1 108.9(8) . . . . ?
C28_1 C27_1 C31_1 F18_1 -71.6(11) . . . . ?
C26_1 C27_1 C31_1 F16_1 -9.1(11) . . . . ?
C28_1 C27_1 C31_1 F16_1 170.5(8) . . . . ?
O34_2 P32_2 O35_2 C36_2 36.6(18) . . . . ?
O37_2 P32_2 O35_2 C36_2 168.2(14) . . . . ?
O33_2 P32_2 O35_2 C36_2 -85.3(15) . . . . ?
O34_2 P32_2 O37_2 C38_2 22.2(16) . . . . ?
O35_2 P32_2 O37_2 C38_2 -106.9(13) . . . . ?
O33_2 P32_2 O37_2 C38_2 142.9(14) . . . . ?
O40_2 P39_2 O42_2 C43_2 67(5) . . . . ?
O44_2 P39_2 O42_2 C43_2 -61(5) . . . . ?
O41_2 P39_2 O42_2 C43_2 -161(4) . . . . ?
O40_2 P39_2 O44_2 C45_2 -13(2) . . . . ?
O42_2 P39_2 O44_2 C45_2 115.3(18) . . . . ?
O41_2 P39_2 O44_2 C45_2 -141.9(17) . . . . ?
